data_7027665
loop_
_publ_author_name
'Rankin, Joanne'
'Benyei, Attila C.'
'Poole, Andrew D.'
'Cole-Hamilton, David J.'

_publ_contact_author
;
    ENTER NAME
 ENTER ADDRESS
;
_publ_section_title
;
 The carbonylation of methanol catalysed by [RhI(CO)(PEt3)2]; crystal and
 molecular structure of [RhMeI2(CO)(PEt3)2]&#x200A;&#x2020;
;
_journal_issue 21
_journal_name_full 'Journal of the Chemical Society, Dalton Transactions'
_journal_page_first 3771
_journal_paper_doi 10.1039/a905308e
_journal_year 1999
_chemical_formula_moiety 'C14 H33 I2 O P2 Rh '
_chemical_formula_sum 'C14 H33 I2 O P2 Rh'
_chemical_formula_weight 636.08
_space_group_IT_number 7
_symmetry_cell_setting monoclinic
_symmetry_Int_Tables_number 7
_symmetry_space_group_name_Hall 'P -2yac'
_symmetry_space_group_name_H-M 'P 1 n 1'
_audit_creation_date 'Thu Jul  8 09:51:05 1999'
_audit_creation_method 'from TEXRAY.INF file'
_cell_angle_alpha 90
_cell_angle_beta 96.01(4)
_cell_angle_gamma 90
_cell_formula_units_Z 2
_cell_length_a 7.402(5)
_cell_length_b 11.785(5)
_cell_length_c 12.520(4)
_cell_measurement_reflns_used 18
_cell_measurement_temperature 493.2
_cell_measurement_theta_max 12.8
_cell_measurement_theta_min 6.1
_cell_volume 1086.1(9)
_computing_cell_refinement 'MSC/AFC Diffractometer Control'
_computing_data_collection 'MSC/AFC Diffractometer Control'
_computing_data_reduction teXsan
_computing_publication_material teXsan
_computing_structure_refinement teXsan
_diffrn_ambient_temperature 493.2
_diffrn_measurement_device AFC7S
_diffrn_measurement_method 'omega/2-theta scans'
_diffrn_orient_matrix_UB_11 -0.00860
_diffrn_orient_matrix_UB_12 -0.03058
_diffrn_orient_matrix_UB_13 -0.07484
_diffrn_orient_matrix_UB_21 0.02220
_diffrn_orient_matrix_UB_22 0.07776
_diffrn_orient_matrix_UB_23 -0.02791
_diffrn_orient_matrix_UB_31 0.13374
_diffrn_orient_matrix_UB_32 -0.01478
_diffrn_orient_matrix_UB_33 0.00835
_diffrn_radiation_monochromator graphite
_diffrn_radiation_source 'X-ray tube'
_diffrn_radiation_type MoKalpha
_diffrn_radiation_wavelength 0.7107
_diffrn_reflns_av_R_equivalents 4.90
_diffrn_reflns_limit_h_max 9
_diffrn_reflns_limit_h_min 0
_diffrn_reflns_limit_k_max 14
_diffrn_reflns_limit_k_min 0
_diffrn_reflns_limit_l_max 15
_diffrn_reflns_limit_l_min -15
_diffrn_reflns_number 2787
_diffrn_reflns_theta_max 27.49
_diffrn_standards_decay_% 0.51
_diffrn_standards_interval_count 150
_diffrn_standards_number 3
_exptl_absorpt_coefficient_mu 3.771
_exptl_absorpt_correction_T_max 1.000
_exptl_absorpt_correction_T_min 0.698
_exptl_absorpt_correction_type empirical
_exptl_absorpt_process_details psi-scan
_exptl_crystal_colour yellow
_exptl_crystal_density_diffrn 1.945
_exptl_crystal_description block
_exptl_crystal_F_000 612.00
_exptl_crystal_size_max 0.500
_exptl_crystal_size_mid 0.400
_exptl_crystal_size_min 0.400
_refine_diff_density_max 1.29
_refine_diff_density_min -1.19
_refine_ls_extinction_coef 4.80711
_refine_ls_extinction_method Zachariasen_type_2_Gaussian_isotropic
_refine_ls_goodness_of_fit_obs 4.042
_refine_ls_hydrogen_treatment noref
_refine_ls_matrix_type full
_refine_ls_number_parameters 178
_refine_ls_number_reflns 2453
_refine_ls_number_restraints 0
_refine_ls_R_factor_obs 0.0263
_refine_ls_shift/esd_max 0.0340
_refine_ls_structure_factor_coef F
_refine_ls_weighting_scheme sigma
_refine_ls_wR_factor_obs 0.0272
_reflns_number_observed 2453
_reflns_number_total 2598
_reflns_observed_criterion 3.00
_cod_data_source_file 905308esup1.cif
_cod_data_source_block 9/05308E_Cole-Hamilton
_cod_original_cell_volume 1086.2(9)
_cod_original_sg_symbol_H-M 'P n        '
_cod_original_formula_sum 'C14 H33 I2 O P2 Rh '
_cod_database_code 7027665

loop_
_symmetry_equiv_pos_as_xyz
'   +x,   +y,   +z'
'1/2+x,   -y,1/2+z'

loop_
_atom_site_aniso_label
_atom_site_aniso_U_11
_atom_site_aniso_U_22
_atom_site_aniso_U_33
_atom_site_aniso_U_12
_atom_site_aniso_U_13
_atom_site_aniso_U_23
I(1) 0.0377(3) 0.0364(3) 0.0313(3) 0.0032(2) -0.0006(2) -0.0018(2)
I(2) 0.0462(3) 0.0333(3) 0.0397(3) -0.0101(3) 0.0178(2) 0.0015(2)
Rh(1) 0.0245(3) 0.0230(3) 0.0239(3) -0.0016(2) 0.0046(2) -0.0006(2)
P(1) 0.033(1) 0.0262(10) 0.0317(10) 0.0024(8) 0.0057(8) -0.0020(8)
P(2) 0.0283(10) 0.027(1) 0.0314(10) -0.0010(8) 0.0032(8) -0.0065(8)
O(1) 0.063(5) 0.063(5) 0.072(5) -0.009(4) 0.016(4) -0.002(4)
C(1) 0.037(4) 0.035(4) 0.038(4) -0.001(4) 0.005(4) -0.003(4)
C(2) 0.045(5) 0.034(4) 0.044(5) 0.005(4) 0.016(4) -0.001(4)
C(3) 0.036(4) 0.037(5) 0.047(5) 0.006(4) 0.009(4) -0.004(4)
C(4) 0.052(5) 0.044(5) 0.041(5) -0.001(4) 0.017(4) -0.004(4)
C(5) 0.068(6) 0.036(5) 0.036(4) 0.011(5) 0.011(4) 0.004(4)
C(6) 0.083(8) 0.041(6) 0.076(7) 0.019(6) 0.018(6) 0.013(5)
C(7) 0.051(6) 0.032(5) 0.049(5) -0.001(4) 0.004(4) -0.009(4)
C(8) 0.071(7) 0.073(8) 0.080(8) -0.032(6) 0.029(6) -0.048(7)
C(9) 0.037(4) 0.025(4) 0.052(5) -0.002(3) 0.006(4) -0.006(3)
C(10) 0.048(6) 0.043(5) 0.057(5) -0.004(4) 0.006(5) 0.004(5)
C(11) 0.039(5) 0.041(5) 0.038(4) 0.002(4) -0.003(4) -0.012(4)
C(12) 0.062(6) 0.058(6) 0.032(4) 0.002(5) 0.005(4) -0.013(4)
C(13) 0.031(4) 0.036(5) 0.045(5) 0.000(3) 0.002(3) -0.001(4)
C(14) 0.036(5) 0.050(6) 0.050(5) 0.011(4) 0.006(4) -0.012(4)

loop_
_atom_site_label
_atom_site_fract_x
_atom_site_fract_y
_atom_site_fract_z
_atom_site_U_iso_or_equiv
_atom_site_thermal_displace_type
I(1) 0.4822 0.21911(4) 0.9375 0.0354(1) Uij
I(2) 0.46805(9) 0.36228(5) 0.64437(5) 0.0388(1) Uij
Rh(1) 0.2346 0.24329(5) 0.7559 0.0236(1) Uij
P(1) 0.1291(3) 0.4174(2) 0.8245(2) 0.0303(5) Uij
P(2) 0.3422(3) 0.0737(2) 0.6792(2) 0.0291(5) Uij
O(1) -0.032(1) 0.1057(6) 0.8577(6) 0.066(2) Uij
C(1) 0.070(1) 0.1597(7) 0.8229(6) 0.037(2) Uij
C(2) 0.025(1) 0.2562(7) 0.6287(7) 0.040(2) Uij
C(3) -0.058(1) 0.3966(7) 0.9062(7) 0.040(2) Uij
C(4) -0.007(1) 0.3399(8) 1.0139(7) 0.045(3) Uij
C(5) 0.033(1) 0.5148(7) 0.7188(7) 0.046(3) Uij
C(6) -0.032(2) 0.6295(9) 0.7558(9) 0.066(4) Uij
C(7) 0.285(1) 0.5037(7) 0.9134(7) 0.044(3) Uij
C(8) 0.442(2) 0.5599(9) 0.8654(9) 0.073(4) Uij
C(9) 0.256(1) -0.0583(6) 0.7321(7) 0.038(2) Uij
C(10) 0.326(1) -0.0877(8) 0.8464(8) 0.050(3) Uij
C(11) 0.273(1) 0.0480(7) 0.5359(6) 0.040(2) Uij
C(12) 0.339(1) 0.1314(8) 0.4556(7) 0.050(3) Uij
C(13) 0.589(1) 0.0566(7) 0.6957(7) 0.037(2) Uij
C(14) 0.665(1) -0.0481(8) 0.6472(7) 0.045(3) Uij
H(1) 0.0392 0.3245 0.5902 0.0478 Uij
H(2) -0.0892 0.2566 0.6569 0.0478 Uij
H(3) 0.0310 0.1933 0.5818 0.0478 Uij
H(4) 0.0778 0.3859 1.0563 0.0537 Uij
H(5) -0.1083 0.4689 0.9191 0.0477 Uij
H(6) -0.1472 0.3510 0.8666 0.0477 Uij
H(7) -0.1132 0.3306 1.0499 0.0537 Uij
H(8) 0.0449 0.2678 1.0030 0.0537 Uij
H(9) -0.0676 0.4779 0.6802 0.0555 Uij
H(10) 0.1239 0.5285 0.6721 0.0555 Uij
H(11) -0.1247 0.6182 0.8019 0.0791 Uij
H(12) -0.0792 0.6726 0.6952 0.0791 Uij
H(13) 0.0667 0.6689 0.7935 0.0791 Uij
H(14) 0.3356 0.4561 0.9701 0.0526 Uij
H(15) 0.2159 0.5621 0.9419 0.0526 Uij
H(16) 0.5167 0.5034 0.8386 0.0877 Uij
H(17) 0.5113 0.6030 0.9192 0.0877 Uij
H(18) 0.3959 0.6085 0.8085 0.0877 Uij
H(19) 0.1273 -0.0525 0.7284 0.0454 Uij
H(20) 0.2874 -0.1187 0.6873 0.0454 Uij
H(21) 0.2965 -0.0283 0.8928 0.0597 Uij
H(22) 0.2712 -0.1563 0.8665 0.0597 Uij
H(23) 0.4540 -0.0970 0.8516 0.0597 Uij
H(24) 0.3163 -0.0250 0.5191 0.0480 Uij
H(25) 0.1440 0.0484 0.5261 0.0480 Uij
H(26) 0.2952 0.2052 0.4691 0.0605 Uij
H(27) 0.2953 0.1088 0.3848 0.0605 Uij
H(28) 0.4682 0.1322 0.4628 0.0605 Uij
H(29) 0.6397 0.1208 0.6641 0.0446 Uij
H(30) 0.6266 0.0556 0.7706 0.0446 Uij
H(31) 0.6308 -0.0487 0.5719 0.0543 Uij
H(32) 0.7936 -0.0476 0.6607 0.0543 Uij
H(33) 0.6183 -0.1139 0.6786 0.0543 Uij

loop_
_atom_type_symbol
_atom_type_oxidation_number
_atom_type_number_in_cell
_atom_type_scat_dispersion_real
_atom_type_scat_dispersion_imag
_atom_type_scat_source
Rh 0 2 -1.118 0.919 'International Tables'
I 0 4 -0.474 1.812 'International Tables'
P 0 4 0.102 0.094 'International Tables'
O 0 2 0.011 0.006 'International Tables'
C 0 28 0.003 0.002 'International Tables'
H 0 66 0.000 0.000 'International Tables'

loop_
_geom_angle_atom_site_label_1
_geom_angle_atom_site_label_2
_geom_angle_atom_site_label_3
_geom_angle
_geom_angle_publ_flag
I(1) Rh(1) I(2) 94.18(4) yes
I(1) Rh(1) P(1) 90.34(5) yes
I(1) Rh(1) P(2) 91.36(5) yes
I(1) Rh(1) C(1) 89.0(2) yes
I(1) Rh(1) C(2) 173.8(2) yes
I(2) Rh(1) P(1) 89.48(5) yes
I(2) Rh(1) P(2) 88.22(5) yes
I(2) Rh(1) C(1) 176.3(2) yes
I(2) Rh(1) C(2) 91.8(2) yes
P(1) Rh(1) P(2) 177.24(7) yes
P(1) Rh(1) C(1) 92.2(3) yes
P(1) Rh(1) C(2) 88.1(2) yes
P(2) Rh(1) C(1) 90.0(3) yes
P(2) Rh(1) C(2) 90.4(2) yes
C(1) Rh(1) C(2) 85.0(3) yes
Rh(1) P(1) C(3) 112.5(3) yes
Rh(1) P(1) C(5) 113.2(3) yes
Rh(1) P(1) C(7) 119.2(3) yes
C(3) P(1) C(5) 103.2(4) yes
C(3) P(1) C(7) 101.7(4) yes
C(5) P(1) C(7) 105.2(4) yes
Rh(1) P(2) C(9) 114.9(3) yes
Rh(1) P(2) C(11) 117.3(3) yes
Rh(1) P(2) C(13) 114.7(3) yes
C(9) P(2) C(11) 98.1(4) yes
C(9) P(2) C(13) 104.4(4) yes
C(11) P(2) C(13) 105.4(4) yes
Rh(1) C(1) O(1) 175.8(8) yes
P(1) C(3) C(4) 115.2(6) yes
P(1) C(5) C(6) 116.5(7) yes
P(1) C(7) C(8) 117.6(7) yes
P(2) C(9) C(10) 116.0(6) yes
P(2) C(11) C(12) 117.5(6) yes
P(2) C(13) C(14) 117.1(6) yes

loop_
_geom_bond_atom_site_label_1
_geom_bond_atom_site_label_2
_geom_bond_distance
_geom_bond_publ_flag
I(1) Rh(1) 2.7823(7) yes
I(2) Rh(1) 2.721(1) yes
Rh(1) P(1) 2.387(2) yes
Rh(1) P(2) 2.390(2) yes
Rh(1) C(1) 1.836(9) yes
Rh(1) C(2) 2.109(9) yes
P(1) C(3) 1.823(9) yes
P(1) C(5) 1.839(9) yes
P(1) C(7) 1.828(8) yes
P(2) C(9) 1.832(8) yes
P(2) C(11) 1.839(8) yes
P(2) C(13) 1.826(8) yes
O(1) C(1) 1.113(10) yes
C(3) C(4) 1.52(1) yes
C(5) C(6) 1.52(1) yes
C(7) C(8) 1.51(1) yes
C(9) C(10) 1.51(1) yes
C(11) C(12) 1.52(1) yes
C(13) C(14) 1.51(1) yes
